data_1547159
loop_
_publ_author_name
'Zhang, Wei'
'Xu, Wei'
'Wang, Gui-Yang'
'Gong, Xue-Ying'
'Li, Ni-Ping'
'Wang, Lei'
'Ye, Wen-Cai'

_publ_section_title
;
 Gelsekoumidines A and B: Two Pairs of Atropisomeric Bisindole Alkaloids
 from the Roots of Gelsemium elegans.
;
_journal_issue 19
_journal_name_full 'Organic letters'
_journal_page_first 5194
_journal_page_last 5197
_journal_paper_doi 10.1021/acs.orglett.7b02463
_journal_volume 19
_journal_year 2017
_chemical_absolute_configuration ad
_chemical_formula_moiety 'C39 H40 N4 O6, 4(O)'
_chemical_formula_sum 'C39 H40 N4 O10'
_chemical_formula_weight 724.75
_space_group_crystal_system monoclinic
_space_group_IT_number 4
_space_group_name_Hall 'P 2yb'
_space_group_name_H-M_alt 'P 1 21 1'
_symmetry_space_group_name_Hall 'P 2yb'
_symmetry_space_group_name_H-M 'P 1 21 1'
_atom_sites_solution_hydrogens geom
_atom_sites_solution_primary direct
_audit_creation_date 2017-03-09
_audit_creation_method
;
Olex2 1.2
(compiled 2017.03.02 svn.r3394 for OlexSys, GUI svn.r5324)
;
_cell_angle_alpha 90
_cell_angle_beta 91.5813(17)
_cell_angle_gamma 90
_cell_formula_units_Z 4
_cell_length_a 12.6396(3)
_cell_length_b 20.1301(4)
_cell_length_c 14.1840(3)
_cell_measurement_reflns_used 11113
_cell_measurement_temperature 100.00(10)
_cell_measurement_theta_max 73.8410
_cell_measurement_theta_min 3.8020
_cell_volume 3607.55(14)
_computing_cell_refinement 'CrysAlisPro 1.171.38.43f (Rigaku OD, 2015)'
_computing_data_collection 'CrysAlisPro 1.171.38.43f (Rigaku OD, 2015)'
_computing_data_reduction 'CrysAlisPro 1.171.38.43f (Rigaku OD, 2015)'
_computing_molecular_graphics 'Olex2 (Dolomanov et al., 2009)'
_computing_publication_material 'Olex2 (Dolomanov et al., 2009)'
_computing_structure_refinement 'ShelXL (Sheldrick, 2015)'
_computing_structure_solution 'ShelXT (Sheldrick, 2015)'
_diffrn_ambient_environment N~2~
_diffrn_ambient_temperature 100.00(10)
_diffrn_detector 'CCD plate'
_diffrn_detector_area_resol_mean 5.2684
_diffrn_detector_type AtlasS2
_diffrn_measured_fraction_theta_full 0.993
_diffrn_measured_fraction_theta_max 0.971
_diffrn_measurement_details
;
List of Runs (angles in degrees, time in seconds):

  # Type    Start    End  Width  t~exp~   \w     \q     \k     \f   Frames
--------------------------------------------------------------------------
  1  \w   -115.00 -16.00   1.00    1.37    --  -40.48 -37.00 120.00   99
  2  \w    -65.00  34.00   1.00    1.37    --  -40.48  37.00 150.00   99
  3  \w    -69.00  33.00   1.00    1.37    --  -40.48  57.00   0.00  102
  4  \w   -115.00 -16.00   1.00    1.37    --  -40.48 -37.00-150.00   99
  5  \w     23.00  97.00   1.00    1.37    --   40.48-125.00  60.00   74
  6  \w      1.00  81.00   1.00    1.37    --   40.48 -99.00-180.00   80
  7  \w     75.00 178.00   1.00    5.48    --  107.58  77.00 120.00  103
  8  \w     82.00 178.00   1.00    5.48    --  107.58  45.00-180.00   96
  9  \w     82.00 178.00   1.00    5.48    --  107.58  45.00  90.00   96
 10  \w     82.00 178.00   1.00    5.48    --  107.58  45.00 -90.00   96
 11  \w     94.00 178.00   1.00    5.48    --  107.58 125.00-120.00   84
 12  \w     25.00 109.00   1.00    5.48    --  107.58 -94.00  90.00   84
 13  \w     25.00 109.00   1.00    5.48    --  107.58 -94.00 -90.00   84
 14  \w     75.00 175.00   1.00    5.48    --  107.58  77.00 -90.00  100
;
_diffrn_measurement_device 'four-circle diffractometer'
_diffrn_measurement_device_type 'SuperNova, Dual, Cu at zero, AtlasS2'
_diffrn_measurement_method '\w scans'
_diffrn_orient_matrix_type 'CrysAlisPro convention (1999,Acta A55,543-557)'
_diffrn_orient_matrix_UB_11 -0.1045317000
_diffrn_orient_matrix_UB_12 0.0096809000
_diffrn_orient_matrix_UB_13 0.0520075000
_diffrn_orient_matrix_UB_21 0.0225469000
_diffrn_orient_matrix_UB_22 -0.0637034000
_diffrn_orient_matrix_UB_23 0.0573826000
_diffrn_orient_matrix_UB_31 0.0587892000
_diffrn_orient_matrix_UB_32 0.0412767000
_diffrn_orient_matrix_UB_33 0.0762285000
_diffrn_radiation_monochromator mirror
_diffrn_radiation_probe x-ray
_diffrn_radiation_type CuK\a
_diffrn_radiation_wavelength 1.54184
_diffrn_reflns_av_R_equivalents 0.0498
_diffrn_reflns_av_unetI/netI 0.0557
_diffrn_reflns_Laue_measured_fraction_full 0.993
_diffrn_reflns_Laue_measured_fraction_max 0.971
_diffrn_reflns_limit_h_max 14
_diffrn_reflns_limit_h_min -15
_diffrn_reflns_limit_k_max 24
_diffrn_reflns_limit_k_min -25
_diffrn_reflns_limit_l_max 17
_diffrn_reflns_limit_l_min -17
_diffrn_reflns_number 26285
_diffrn_reflns_point_group_measured_fraction_full 0.937
_diffrn_reflns_point_group_measured_fraction_max 0.899
_diffrn_reflns_theta_full 67.684
_diffrn_reflns_theta_max 74.020
_diffrn_reflns_theta_min 3.813
_diffrn_source 'micro-focus sealed X-ray tube'
_diffrn_source_type 'SuperNova (Cu) X-ray Source'
_exptl_absorpt_coefficient_mu 0.805
_exptl_absorpt_correction_T_max 1.00000
_exptl_absorpt_correction_T_min 0.34621
_exptl_absorpt_correction_type multi-scan
_exptl_absorpt_process_details
;
CrysAlisPro 1.171.38.43f (Rigaku Oxford Diffraction, 2015)
Empirical absorption correction using spherical harmonics,
 implemented in SCALE3 ABSPACK scaling algorithm.
;
_exptl_crystal_colour colorless
_exptl_crystal_density_diffrn 1.334
_exptl_crystal_description block
_exptl_crystal_F_000 1528
_exptl_crystal_size_max 0.2
_exptl_crystal_size_mid 0.16
_exptl_crystal_size_min 0.1
_refine_diff_density_max 0.804
_refine_diff_density_min -0.590
_refine_diff_density_rms 0.081
_refine_ls_abs_structure_details
;
 Flack x determined using 4646 quotients [(I+)-(I-)]/[(I+)+(I-)]
 (Parsons, Flack and Wagner, Acta Cryst. B69 (2013) 249-259).
;
_refine_ls_abs_structure_Flack 0.07(15)
_refine_ls_extinction_method none
_refine_ls_goodness_of_fit_ref 1.022
_refine_ls_hydrogen_treatment constr
_refine_ls_matrix_type full
_refine_ls_number_parameters 963
_refine_ls_number_reflns 13180
_refine_ls_number_restraints 1
_refine_ls_restrained_S_all 1.022
_refine_ls_R_factor_all 0.0821
_refine_ls_R_factor_gt 0.0759
_refine_ls_shift/su_max 0.000
_refine_ls_shift/su_mean 0.000
_refine_ls_structure_factor_coef Fsqd
_refine_ls_weighting_details 'w=1/[\s^2^(Fo^2^)+(0.1479P)^2^+2.0319P] where P=(Fo^2^+2Fc^2^)/3'
_refine_ls_weighting_scheme calc
_refine_ls_wR_factor_gt 0.2056
_refine_ls_wR_factor_ref 0.2176
_reflns_Friedel_coverage 0.799
_reflns_Friedel_fraction_full 0.877
_reflns_Friedel_fraction_max 0.823
_reflns_number_gt 11944
_reflns_number_total 13180
_reflns_threshold_expression 'I > 2\s(I)'
_cod_data_source_file ol7b02463_si_002.cif
_cod_data_source_block ga
_cod_depositor_comments 'Adding full bibliography for 1547159.cif.'
_cod_original_cell_volume 3607.54(12)
_cod_database_code 1547159
_shelx_shelxl_version_number 2016/6
_shelx_space_group_comment
;
The symmetry employed for this shelxl refinement is uniquely defined
by the following loop, which should always be used as a source of
symmetry information in preference to the above space-group names.
They are only intended as comments.
;
_reflns_odcompleteness_completeness 99.37
_reflns_odcompleteness_iscentric 1
_reflns_odcompleteness_theta 66.97
_olex2_refinement_description
;
1. Fixed Uiso
 At 1.2 times of:
  All C(H) groups, All C(H,H) groups
 At 1.5 times of:
  All C(H,H,H) groups, All O(H) groups
2.a Ternary CH refined with riding coordinates:
 C3'(H3'), C010(H010), C15'(H15'), C012(H012), C018(H018), C16'(H16'),
 C5'(H5'), C01G(H01G), C01H(H01H), C01O(H01O), C5(H5), C01S(H01S), C14'(H14'),
 C16(H16), C3(H3A), C15(H15), C02I(H02I), C02Q(H02Q)
2.b Secondary CH2 refined with riding coordinates:
 C017(H01A,H01B), C01A(H01C,H01D), C17'(H17A,H17B), C6'(H6'A,H6'B), C17(H17C,
 H17D), C029(H02A,H02B), C6(H6A,H6B), C02C(H02C,H02D), C14(H14A,H14B),
 C02L(H02H,H02L)
2.c Aromatic/amide H refined with riding coordinates:
 C18(H18), C19(H19), C00W(H00W), C00X(H00X), C015(H015), C016(H016),
 C01I(H01I), C9(H9), C10(H10), C11'(H11'), C12'(H12'), C01Z(H01Z), C022(H022),
 C22(H22), C9'(H9'), C10'(H10'), C11(H11), C02J(H02J), C02K(H02K), C02M(H02M),
 C02O(H02O), C12(H12)
2.d Idealised Me refined as rotating group:
 C18'(H18A,H18B,H18C), C02F(H02E,H02F,H02G), C21(H21A,H21B,H21C), C21'(H21D,
 H21E,H21F), C02T(H02N,H02P,H02R), C02U(H02S,H02T,H02U)
2.e Idealised tetrahedral OH refined as rotating group:
 O006(H006), O3(H3)
;
_olex2_date_sample_data_collection 2017-03-08
_olex2_submission_special_instructions 'No special instructions were received'
_oxdiff_exptl_absorpt_empirical_details
;
Empirical correction (ABSPACK) includes:
- Absorption correction using spherical harmonics
- Frame scaling
;
_oxdiff_exptl_absorpt_empirical_full_max 2.006
_oxdiff_exptl_absorpt_empirical_full_min 0.493

loop_
_space_group_symop_operation_xyz
'x, y, z'
'-x, y+1/2, -z'

loop_
_atom_site_label
_atom_site_type_symbol
_atom_site_fract_x
_atom_site_fract_y
_atom_site_fract_z
_atom_site_U_iso_or_equiv
_atom_site_adp_type
_atom_site_occupancy
_atom_site_site_symmetry_order
_atom_site_calc_flag
_atom_site_refinement_flags_posn
O001 O 0.1873(3) 0.64545(18) 1.0427(3) 0.0326(8) Uani 1 1 d .
O002 O 0.3769(3) 0.56579(18) 0.8072(3) 0.0340(8) Uani 1 1 d .
O6 O 0.4250(3) 0.7050(2) 0.2342(3) 0.0386(9) Uani 1 1 d .
O5 O 0.3515(3) 0.58393(19) 0.3054(3) 0.0348(8) Uani 1 1 d .
O4 O 0.1887(3) 0.63794(18) 0.5728(3) 0.0342(8) Uani 1 1 d .
O006 O 0.0613(3) 0.56404(19) 0.9209(3) 0.0356(8) Uani 1 1 d .
H006 H 0.038194 0.592402 0.884361 0.053 Uiso 1 1 calc GR
O007 O 0.4989(3) 0.6695(2) 0.7359(3) 0.0365(8) Uani 1 1 d .
O1 O -0.1795(3) 0.2468(2) 0.2133(3) 0.0383(9) Uani 1 1 d .
O009 O -0.0845(3) 0.1873(2) 0.7176(3) 0.0405(9) Uani 1 1 d .
N1' N 0.3985(4) 0.6928(2) 0.3260(3) 0.0324(9) Uani 1 1 d .
N4' N 0.3829(4) 0.4885(2) 0.4660(3) 0.0293(9) Uani 1 1 d .
N00C N 0.3930(4) 0.4866(2) 0.9895(3) 0.0308(9) Uani 1 1 d .
O3 O 0.0462(3) 0.5770(2) 0.4532(3) 0.0447(10) Uani 1 1 d .
H3 H 0.010321 0.555774 0.414690 0.067 Uiso 1 1 calc GR
N00E N 0.4505(4) 0.6695(2) 0.8214(3) 0.0331(9) Uani 1 1 d .
O2 O -0.1530(4) 0.4073(3) -0.0820(3) 0.0542(12) Uani 1 1 d .
C00G C 0.3073(4) 0.4699(2) 0.9464(4) 0.0294(10) Uani 1 1 d .
N4 N -0.0879(4) 0.4342(2) 0.0654(3) 0.0354(10) Uani 1 1 d .
N00I N -0.0606(4) 0.4055(3) 0.6363(4) 0.0446(12) Uani 1 1 d .
C2' C 0.3588(4) 0.6330(2) 0.3561(3) 0.0267(10) Uani 1 1 d .
C20' C 0.2923(4) 0.4759(2) 0.4277(4) 0.0291(10) Uani 1 1 d .
N1 N 0.0532(4) 0.1735(3) 0.1683(4) 0.0451(12) Uani 1 1 d .
N00N N 0.1738(4) 0.1617(3) 0.6578(4) 0.0421(11) Uani 1 1 d .
C00O C 0.3882(4) 0.6178(2) 0.8509(3) 0.0272(10) Uani 1 1 d .
C19' C 0.2815(4) 0.4367(2) 0.3406(4) 0.0289(10) Uani 1 1 d .
C00Q C 0.3056(4) 0.4235(2) 0.8652(4) 0.0300(10) Uani 1 1 d .
C18 C 0.1841(4) 0.4144(2) 0.3119(4) 0.0299(10) Uani 1 1 d .
H18 H 0.126608 0.429655 0.345319 0.036 Uiso 1 1 calc R
O00S O -0.1107(5) 0.4064(3) 0.4810(4) 0.0658(15) Uani 1 1 d .
C19 C 0.1615(4) 0.3694(3) 0.2347(4) 0.0302(10) Uani 1 1 d .
H19 H 0.217155 0.357944 0.196454 0.036 Uiso 1 1 calc R
O00U O -0.3985(4) 0.5068(3) 0.4282(6) 0.0737(18) Uani 1 1 d .
C00V C 0.4396(4) 0.7269(2) 0.8765(4) 0.0300(10) Uani 1 1 d .
C00W C 0.1996(4) 0.3522(3) 0.7537(4) 0.0297(10) Uani 1 1 d .
H00W H 0.255035 0.349660 0.712045 0.036 Uiso 1 1 calc R
C00X C 0.2140(4) 0.3968(2) 0.8351(4) 0.0300(10) Uani 1 1 d .
H00X H 0.154095 0.407250 0.868623 0.036 Uiso 1 1 calc R
C20 C 0.0664(4) 0.3430(2) 0.2140(4) 0.0294(10) Uani 1 1 d .
C3' C 0.2081(4) 0.6318(2) 0.4748(4) 0.0301(10) Uani 1 1 d .
H3' H 0.172210 0.669550 0.444191 0.036 Uiso 1 1 calc R
C010 C 0.2094(4) 0.5037(2) 0.9821(3) 0.0286(10) Uani 1 1 d .
H010 H 0.151856 0.471668 0.989658 0.034 Uiso 1 1 calc R
C15' C 0.1988(4) 0.5048(2) 0.4807(4) 0.0282(10) Uani 1 1 d .
H15' H 0.142608 0.471704 0.487355 0.034 Uiso 1 1 calc R
C012 C 0.1735(4) 0.5620(2) 0.9169(4) 0.0291(10) Uani 1 1 d .
H012 H 0.194484 0.553210 0.852103 0.035 Uiso 1 1 calc R
C013 C 0.2353(5) 0.2003(3) 0.5950(4) 0.0366(12) Uani 1 1 d .
C014 C 0.1146(4) 0.3153(3) 0.7341(4) 0.0312(11) Uani 1 1 d .
C015 C 0.3508(4) 0.7619(3) 1.0143(4) 0.0311(11) Uani 1 1 d .
H015 H 0.306512 0.753797 1.064339 0.037 Uiso 1 1 calc R
C016 C 0.3960(5) 0.8242(3) 1.0026(4) 0.0365(12) Uani 1 1 d .
H016 H 0.380636 0.857894 1.044875 0.044 Uiso 1 1 calc R
C017 C 0.1938(5) 0.5928(3) 1.1113(4) 0.0338(11) Uani 1 1 d .
H01A H 0.122612 0.581070 1.129092 0.041 Uiso 1 1 calc R
H01B H 0.230900 0.609302 1.167305 0.041 Uiso 1 1 calc R
C018 C 0.2496(5) 0.5301(3) 1.0782(3) 0.0304(11) Uani 1 1 d .
H018 H 0.239049 0.495211 1.125291 0.036 Uiso 1 1 calc R
C2 C 0.0038(5) 0.2283(3) 0.1892(4) 0.0348(11) Uani 1 1 d .
C01A C 0.4040(4) 0.6058(2) 1.0317(4) 0.0305(11) Uani 1 1 d .
H01C H 0.478080 0.603196 1.016052 0.037 Uiso 1 1 calc R
H01D H 0.399133 0.635269 1.085511 0.037 Uiso 1 1 calc R
C7' C 0.3279(4) 0.6427(2) 0.4602(3) 0.0279(10) Uani 1 1 d .
C01C C 0.1990(4) 0.2642(3) 0.5867(4) 0.0315(11) Uani 1 1 d .
C16' C 0.2521(5) 0.5209(3) 0.5766(4) 0.0326(11) Uani 1 1 d .
H16' H 0.247563 0.481378 0.616672 0.039 Uiso 1 1 calc R
C5' C 0.3685(5) 0.5302(3) 0.5501(4) 0.0306(11) Uani 1 1 d .
H5' H 0.414118 0.513225 0.601642 0.037 Uiso 1 1 calc R
C01F C 0.1004(5) 0.2001(3) 0.6854(4) 0.0344(11) Uani 1 1 d .
C01G C 0.2206(4) 0.6294(3) 0.9509(3) 0.0293(10) Uani 1 1 d .
H01G H 0.189209 0.663197 0.909002 0.035 Uiso 1 1 calc R
C01H C 0.0205(5) 0.1829(3) 0.7590(4) 0.0389(12) Uani 1 1 d .
H01H H 0.033389 0.137680 0.782237 0.047 Uiso 1 1 calc R
C01I C 0.4876(5) 0.7877(3) 0.8636(4) 0.0362(12) Uani 1 1 d .
H01I H 0.533181 0.795356 0.814325 0.043 Uiso 1 1 calc R
C9 C 0.2147(5) 0.2872(3) 0.0334(4) 0.0349(11) Uani 1 1 d .
H9 H 0.216500 0.332654 0.022061 0.042 Uiso 1 1 calc R
C01K C 0.3727(4) 0.7118(2) 0.9500(4) 0.0272(10) Uani 1 1 d .
C01L C 0.3423(4) 0.6389(2) 0.9461(3) 0.0273(10) Uani 1 1 d .
C8' C 0.3527(5) 0.7166(2) 0.4751(4) 0.0316(11) Uani 1 1 d .
C10 C 0.2880(5) 0.2447(3) -0.0068(4) 0.0401(13) Uani 1 1 d .
H10 H 0.340296 0.262272 -0.044324 0.048 Uiso 1 1 calc R
C01O C 0.0226(5) 0.3037(3) 0.7991(4) 0.0336(11) Uani 1 1 d .
H01O H 0.025373 0.336089 0.850613 0.040 Uiso 1 1 calc R
C7 C 0.0464(4) 0.2901(3) 0.1397(4) 0.0307(10) Uani 1 1 d .
C11' C 0.4055(7) 0.8504(3) 0.4605(5) 0.0533(17) Uani 1 1 d .
H11' H 0.421390 0.895448 0.456503 0.064 Uiso 1 1 calc R
C5 C -0.1165(4) 0.3677(3) 0.0995(4) 0.0335(11) Uani 1 1 d .
H5 H -0.184695 0.356765 0.068839 0.040 Uiso 1 1 calc R
C01S C 0.3688(4) 0.5365(2) 1.0627(4) 0.0304(11) Uani 1 1 d .
H01S H 0.407167 0.524672 1.121306 0.036 Uiso 1 1 calc R
C17' C 0.2007(5) 0.5786(3) 0.6275(4) 0.0359(12) Uani 1 1 d .
H17A H 0.131430 0.564631 0.647544 0.043 Uiso 1 1 calc R
H17B H 0.243028 0.588749 0.683721 0.043 Uiso 1 1 calc R
C12' C 0.4179(6) 0.8101(3) 0.3834(5) 0.0444(14) Uani 1 1 d .
H12' H 0.442972 0.826735 0.327045 0.053 Uiso 1 1 calc R
C13' C 0.3916(4) 0.7439(3) 0.3931(4) 0.0322(11) Uani 1 1 d .
C8 C 0.1391(4) 0.2599(3) 0.0907(4) 0.0318(11) Uani 1 1 d .
C6' C 0.3996(5) 0.6027(2) 0.5298(4) 0.0314(11) Uani 1 1 d .
H6'A H 0.470600 0.602583 0.505626 0.038 Uiso 1 1 calc R
H6'B H 0.402468 0.626401 0.589340 0.038 Uiso 1 1 calc R
C13 C 0.1363(5) 0.1923(3) 0.1048(4) 0.0373(12) Uani 1 1 d .
C01Z C 0.4635(5) 0.8374(3) 0.9293(4) 0.0373(12) Uani 1 1 d .
H01Z H 0.493041 0.879501 0.923696 0.045 Uiso 1 1 calc R
C14' C 0.1552(4) 0.5694(3) 0.4334(4) 0.0308(10) Uani 1 1 d .
H14' H 0.164696 0.567587 0.365129 0.037 Uiso 1 1 calc R
C16 C -0.1344(5) 0.3652(3) 0.2061(4) 0.0348(11) Uani 1 1 d .
H16 H -0.163580 0.408308 0.224112 0.042 Uiso 1 1 calc R
C022 C 0.3695(5) 0.2222(3) 0.4857(5) 0.0426(13) Uani 1 1 d .
H022 H 0.427476 0.208602 0.451632 0.051 Uiso 1 1 calc R
C023 C 0.1028(4) 0.2713(3) 0.6470(4) 0.0302(10) Uani 1 1 d .
C22 C -0.1128(5) 0.4473(3) -0.0260(4) 0.0429(13) Uani 1 1 d .
H22 H -0.098491 0.489752 -0.048305 0.051 Uiso 1 1 calc R
C17 C -0.2173(5) 0.3130(3) 0.2271(4) 0.0380(12) Uani 1 1 d .
H17C H -0.238694 0.317888 0.291899 0.046 Uiso 1 1 calc R
H17D H -0.279155 0.320309 0.186459 0.046 Uiso 1 1 calc R
C9' C 0.3428(5) 0.7575(3) 0.5522(5) 0.0417(13) Uani 1 1 d .
H9' H 0.318802 0.740720 0.608845 0.050 Uiso 1 1 calc R
C18' C 0.3811(5) 0.4234(3) 0.2892(4) 0.0345(11) Uani 1 1 d .
H18A H 0.411951 0.464795 0.270427 0.052 Uiso 1 1 calc GR
H18B H 0.365195 0.397020 0.234217 0.052 Uiso 1 1 calc GR
H18C H 0.430218 0.399939 0.329857 0.052 Uiso 1 1 calc GR
O028 O -0.0985(6) 0.5089(5) 0.3517(5) 0.096(2) Uani 1 1 d .
C029 C -0.1444(5) 0.2421(3) 0.7506(4) 0.0418(13) Uani 1 1 d .
H02A H -0.162147 0.234013 0.815669 0.050 Uiso 1 1 calc R
H02B H -0.210185 0.244731 0.713851 0.050 Uiso 1 1 calc R
C10' C 0.3696(6) 0.8245(3) 0.5439(6) 0.0538(18) Uani 1 1 d .
H10' H 0.363053 0.852265 0.595824 0.065 Uiso 1 1 calc R
C6 C -0.0371(5) 0.3158(3) 0.0646(4) 0.0363(12) Uani 1 1 d .
H6A H 0.000610 0.334946 0.012469 0.044 Uiso 1 1 calc R
H6B H -0.076590 0.277937 0.040156 0.044 Uiso 1 1 calc R
C02C C 0.0365(5) 0.2324(3) 0.8396(4) 0.0370(12) Uani 1 1 d .
H02C H 0.106758 0.227401 0.867945 0.044 Uiso 1 1 calc R
H02D H -0.015002 0.224470 0.887819 0.044 Uiso 1 1 calc R
C14 C -0.0487(5) 0.2897(3) 0.3287(4) 0.0401(13) Uani 1 1 d .
H14A H -0.103647 0.296693 0.374033 0.048 Uiso 1 1 calc R
H14B H 0.016472 0.278555 0.362800 0.048 Uiso 1 1 calc R
C3 C -0.0805(5) 0.2329(3) 0.2603(4) 0.0381(12) Uani 1 1 d .
H3A H -0.085118 0.190952 0.294995 0.046 Uiso 1 1 calc R
C02F C 0.4107(4) 0.4083(3) 0.8230(4) 0.0367(12) Uani 1 1 d .
H02E H 0.442007 0.448708 0.800984 0.055 Uiso 1 1 calc GR
H02F H 0.400514 0.378205 0.771021 0.055 Uiso 1 1 calc GR
H02G H 0.456661 0.388325 0.869910 0.055 Uiso 1 1 calc GR
C11 C 0.2841(5) 0.1767(3) 0.0082(6) 0.0488(16) Uani 1 1 d .
H11 H 0.332963 0.149170 -0.020235 0.059 Uiso 1 1 calc R
C15 C -0.0332(4) 0.3532(3) 0.2697(4) 0.0337(11) Uani 1 1 d .
H15 H -0.022860 0.391135 0.312292 0.040 Uiso 1 1 calc R
C02I C -0.0787(5) 0.3318(3) 0.6427(4) 0.0401(13) Uani 1 1 d .
H02I H -0.147531 0.323066 0.611659 0.048 Uiso 1 1 calc R
C02J C 0.3334(5) 0.2869(3) 0.4763(4) 0.0443(14) Uani 1 1 d .
H02J H 0.367576 0.316123 0.436478 0.053 Uiso 1 1 calc R
C02K C 0.3209(5) 0.1769(3) 0.5450(5) 0.0446(14) Uani 1 1 d .
H02K H 0.344460 0.133319 0.550810 0.054 Uiso 1 1 calc R
C02L C 0.0030(5) 0.2930(3) 0.5876(4) 0.0382(12) Uani 1 1 d .
H02H H 0.025651 0.320190 0.535426 0.046 Uiso 1 1 calc R
H02L H -0.030633 0.253609 0.561184 0.046 Uiso 1 1 calc R
C02M C -0.0819(6) 0.4346(4) 0.5531(5) 0.0536(17) Uani 1 1 d .
H02M H -0.073812 0.480458 0.550097 0.064 Uiso 1 1 calc R
C21 C -0.0423(6) 0.4860(3) 0.1258(5) 0.0455(14) Uani 1 1 d .
H21A H -0.092368 0.498449 0.172360 0.068 Uiso 1 1 calc GR
H21B H -0.025534 0.524014 0.088243 0.068 Uiso 1 1 calc GR
H21C H 0.021007 0.469599 0.156713 0.068 Uiso 1 1 calc GR
C02O C 0.2463(5) 0.3086(3) 0.5259(4) 0.0394(12) Uani 1 1 d .
H02O H 0.220504 0.351576 0.518421 0.047 Uiso 1 1 calc R
C21' C 0.5362(6) 0.6951(4) 0.2252(5) 0.0521(17) Uani 1 1 d .
H21D H 0.555578 0.704440 0.161569 0.078 Uiso 1 1 calc GR
H21E H 0.553626 0.649810 0.240269 0.078 Uiso 1 1 calc GR
H21F H 0.574149 0.724247 0.267627 0.078 Uiso 1 1 calc GR
C02Q C -0.0876(5) 0.3085(3) 0.7447(4) 0.0376(12) Uani 1 1 d .
H02Q H -0.130279 0.341303 0.777547 0.045 Uiso 1 1 calc R
O02R O 0.7141(8) 0.5226(5) 0.6069(7) 0.109(3) Uani 1 1 d .
C12 C 0.2084(5) 0.1493(3) 0.0651(6) 0.0511(17) Uani 1 1 d .
H12 H 0.205885 0.103818 0.076271 0.061 Uiso 1 1 calc R
C02T C -0.0305(6) 0.4484(3) 0.7139(5) 0.0489(15) Uani 1 1 d .
H02N H -0.076136 0.440483 0.765671 0.073 Uiso 1 1 calc GR
H02P H -0.036589 0.493881 0.694314 0.073 Uiso 1 1 calc GR
H02R H 0.041443 0.439259 0.733308 0.073 Uiso 1 1 calc GR
C02U C 0.6005(7) 0.6396(6) 0.7458(6) 0.072(3) Uani 1 1 d .
H02S H 0.631797 0.636355 0.685072 0.108 Uiso 1 1 calc GR
H02T H 0.593513 0.595944 0.772240 0.108 Uiso 1 1 calc GR
H02U H 0.644841 0.666223 0.786801 0.108 Uiso 1 1 calc GR
O02V O 0.9037(11) 0.6147(7) 0.6118(7) 0.145(4) Uani 1 1 d .
O02W O 0.7008(8) 0.4684(7) 0.7919(6) 0.136(5) Uani 1 1 d .
O02X O -0.2780(16) 0.5440(9) 0.2722(13) 0.201(7) Uani 1 1 d .
O0AA O 0.6073(5) 0.5100(3) 0.9552(5) 0.0652(15) Uani 1 1 d .
O1AA O 0.3466(12) 0.0039(9) -0.071(3) 0.327(19) Uani 1 1 d .

loop_
_atom_site_aniso_label
_atom_site_aniso_U_11
_atom_site_aniso_U_22
_atom_site_aniso_U_33
_atom_site_aniso_U_23
_atom_site_aniso_U_13
_atom_site_aniso_U_12
O001 0.045(2) 0.0276(17) 0.0254(18) -0.0030(14) 0.0030(14) -0.0013(15)
O002 0.050(2) 0.0277(17) 0.0238(17) -0.0042(14) -0.0001(15) -0.0051(16)
O6 0.050(2) 0.044(2) 0.0225(18) 0.0043(16) 0.0045(16) -0.0071(18)
O5 0.052(2) 0.0288(18) 0.0234(18) -0.0017(15) 0.0024(15) -0.0009(16)
O4 0.050(2) 0.0274(17) 0.0259(19) -0.0036(15) 0.0066(15) 0.0007(15)
O006 0.038(2) 0.0295(18) 0.039(2) 0.0043(16) -0.0053(16) -0.0009(15)
O007 0.051(2) 0.038(2) 0.0206(18) 0.0024(15) 0.0052(15) -0.0007(17)
O1 0.041(2) 0.037(2) 0.038(2) -0.0036(17) 0.0052(16) -0.0098(17)
O009 0.045(2) 0.045(2) 0.032(2) -0.0080(17) 0.0060(16) -0.0142(18)
N1' 0.046(2) 0.030(2) 0.022(2) -0.0016(17) 0.0059(18) -0.0042(19)
N4' 0.037(2) 0.0204(18) 0.031(2) -0.0005(16) -0.0026(17) 0.0008(16)
N00C 0.043(2) 0.0198(18) 0.030(2) 0.0019(16) -0.0034(18) -0.0015(16)
O3 0.041(2) 0.042(2) 0.052(3) 0.0006(19) 0.0023(18) 0.0014(18)
N00E 0.046(3) 0.028(2) 0.026(2) -0.0051(17) 0.0045(18) -0.0028(18)
O2 0.075(3) 0.056(3) 0.032(2) 0.005(2) -0.003(2) -0.006(2)
C00G 0.039(3) 0.021(2) 0.027(3) 0.0045(19) -0.002(2) -0.0010(19)
N4 0.040(2) 0.033(2) 0.033(3) 0.0023(19) 0.0042(19) -0.0024(19)
N00I 0.047(3) 0.050(3) 0.037(3) 0.008(2) 0.012(2) 0.011(2)
C2' 0.030(2) 0.027(2) 0.023(2) -0.0003(19) -0.0014(17) 0.0012(18)
C20' 0.041(3) 0.023(2) 0.024(2) 0.0010(18) 0.002(2) 0.0005(19)
N1 0.044(3) 0.032(2) 0.060(3) 0.000(2) 0.005(2) -0.004(2)
N00N 0.055(3) 0.039(3) 0.033(3) 0.007(2) 0.010(2) 0.003(2)
C00O 0.032(2) 0.029(2) 0.021(2) 0.0015(19) -0.0049(18) -0.0037(19)
C19' 0.040(3) 0.019(2) 0.028(3) 0.0029(18) 0.000(2) -0.0002(18)
C00Q 0.041(3) 0.021(2) 0.027(3) 0.0038(19) -0.002(2) 0.0025(19)
C18 0.042(3) 0.025(2) 0.023(2) -0.0001(19) 0.0044(19) -0.001(2)
O00S 0.076(4) 0.080(4) 0.041(3) 0.004(3) 0.004(2) 0.011(3)
C19 0.038(3) 0.031(2) 0.022(2) 0.000(2) 0.0040(19) 0.001(2)
O00U 0.053(3) 0.052(3) 0.117(5) 0.011(3) 0.014(3) -0.006(2)
C00V 0.040(3) 0.025(2) 0.025(2) -0.003(2) -0.003(2) 0.003(2)
C00W 0.036(3) 0.031(2) 0.022(2) -0.0004(19) 0.0028(19) 0.000(2)
C00X 0.041(3) 0.026(2) 0.023(2) 0.0011(19) 0.0033(19) -0.001(2)
C20 0.041(3) 0.025(2) 0.022(2) -0.0007(18) 0.0025(19) -0.0048(19)
C3' 0.041(3) 0.027(2) 0.023(2) 0.0017(19) 0.0029(19) 0.006(2)
C010 0.037(3) 0.026(2) 0.022(2) 0.0020(19) -0.0019(19) -0.006(2)
C15' 0.036(3) 0.025(2) 0.024(2) 0.0000(19) 0.0017(19) -0.0016(19)
C012 0.041(3) 0.024(2) 0.022(2) 0.0021(19) -0.0021(19) -0.002(2)
C013 0.047(3) 0.035(3) 0.028(3) 0.002(2) 0.000(2) -0.002(2)
C014 0.042(3) 0.029(2) 0.023(2) 0.0018(19) 0.000(2) -0.002(2)
C015 0.039(3) 0.027(2) 0.027(3) -0.005(2) -0.002(2) -0.002(2)
C016 0.044(3) 0.025(2) 0.040(3) -0.007(2) -0.007(2) 0.001(2)
C017 0.047(3) 0.030(2) 0.024(3) -0.001(2) 0.001(2) -0.005(2)
C018 0.046(3) 0.025(2) 0.020(2) 0.0014(19) -0.001(2) -0.002(2)
C2 0.042(3) 0.029(2) 0.033(3) -0.002(2) 0.000(2) -0.006(2)
C01A 0.043(3) 0.023(2) 0.025(2) 0.0008(19) -0.006(2) -0.002(2)
C7' 0.040(3) 0.021(2) 0.023(2) -0.0006(18) 0.0010(19) 0.0008(19)
C01C 0.037(3) 0.034(3) 0.023(2) -0.003(2) 0.000(2) -0.003(2)
C16' 0.047(3) 0.027(2) 0.024(2) 0.0029(19) -0.001(2) -0.001(2)
C5' 0.044(3) 0.025(2) 0.022(2) 0.0022(19) -0.006(2) -0.001(2)
C01F 0.043(3) 0.033(3) 0.027(3) -0.003(2) 0.000(2) -0.007(2)
C01G 0.036(3) 0.030(2) 0.021(2) 0.0007(19) -0.0020(19) 0.000(2)
C01H 0.048(3) 0.042(3) 0.027(3) -0.002(2) 0.004(2) -0.013(3)
C01I 0.039(3) 0.031(3) 0.039(3) 0.004(2) 0.002(2) -0.005(2)
C9 0.041(3) 0.034(3) 0.029(3) -0.009(2) 0.001(2) 0.000(2)
C01K 0.038(3) 0.018(2) 0.025(2) -0.0007(18) -0.0035(19) 0.0006(18)
C01L 0.038(3) 0.020(2) 0.023(2) -0.0007(18) -0.0032(19) -0.0004(19)
C8' 0.044(3) 0.021(2) 0.030(3) -0.0040(19) 0.005(2) 0.002(2)
C10 0.040(3) 0.044(3) 0.036(3) -0.008(2) 0.004(2) -0.003(2)
C01O 0.042(3) 0.035(3) 0.023(2) -0.004(2) 0.004(2) -0.011(2)
C7 0.039(3) 0.029(2) 0.025(2) -0.004(2) 0.005(2) -0.006(2)
C11' 0.076(5) 0.030(3) 0.054(4) -0.005(3) 0.023(3) -0.011(3)
C5 0.037(3) 0.036(3) 0.027(3) -0.002(2) -0.001(2) -0.007(2)
C01S 0.044(3) 0.021(2) 0.026(2) 0.0019(19) -0.010(2) -0.0038(19)
C17' 0.049(3) 0.033(3) 0.026(3) -0.001(2) 0.004(2) -0.002(2)
C12' 0.064(4) 0.028(3) 0.042(3) 0.002(2) 0.015(3) -0.011(3)
C13' 0.042(3) 0.024(2) 0.031(3) -0.002(2) 0.000(2) 0.002(2)
C8 0.039(3) 0.029(2) 0.028(3) -0.005(2) -0.004(2) -0.001(2)
C6' 0.044(3) 0.024(2) 0.025(3) -0.0038(19) -0.005(2) -0.002(2)
C13 0.038(3) 0.029(2) 0.044(3) -0.007(2) -0.002(2) -0.006(2)
C01Z 0.043(3) 0.025(2) 0.043(3) 0.000(2) -0.003(2) -0.005(2)
C14' 0.040(3) 0.029(2) 0.023(2) 0.0013(19) -0.0008(19) -0.002(2)
C16 0.041(3) 0.032(3) 0.032(3) -0.003(2) 0.003(2) -0.004(2)
C022 0.041(3) 0.050(3) 0.038(3) 0.001(3) 0.010(2) 0.007(3)
C023 0.034(3) 0.034(3) 0.023(2) -0.002(2) 0.0021(19) -0.007(2)
C22 0.053(3) 0.041(3) 0.034(3) 0.009(2) 0.001(3) 0.001(3)
C17 0.041(3) 0.040(3) 0.033(3) -0.005(2) 0.006(2) -0.008(2)
C9' 0.059(4) 0.030(3) 0.037(3) -0.007(2) 0.012(3) -0.009(3)
C18' 0.040(3) 0.029(2) 0.034(3) -0.002(2) 0.001(2) 0.001(2)
O028 0.097(5) 0.131(7) 0.061(4) -0.037(4) 0.014(3) -0.023(5)
C029 0.039(3) 0.053(3) 0.034(3) -0.011(3) 0.004(2) -0.009(3)
C10' 0.077(5) 0.029(3) 0.057(4) -0.021(3) 0.030(3) -0.015(3)
C6 0.051(3) 0.037(3) 0.021(2) -0.002(2) 0.002(2) -0.002(2)
C02C 0.046(3) 0.043(3) 0.022(3) -0.003(2) 0.002(2) -0.014(2)
C14 0.048(3) 0.049(3) 0.024(3) 0.001(2) 0.004(2) -0.011(3)
C3 0.042(3) 0.036(3) 0.037(3) 0.003(2) 0.003(2) -0.009(2)
C02F 0.037(3) 0.031(3) 0.041(3) -0.010(2) 0.000(2) 0.002(2)
C11 0.038(3) 0.042(3) 0.066(4) -0.020(3) 0.002(3) -0.002(3)
C15 0.038(3) 0.037(3) 0.026(3) -0.007(2) 0.004(2) -0.009(2)
C02I 0.036(3) 0.053(3) 0.031(3) -0.001(3) 0.000(2) 0.002(3)
C02J 0.053(4) 0.047(3) 0.033(3) 0.004(3) 0.009(2) 0.001(3)
C02K 0.049(3) 0.038(3) 0.047(4) 0.009(3) 0.008(3) 0.010(3)
C02L 0.042(3) 0.050(3) 0.023(3) 0.001(2) -0.002(2) -0.007(2)
C02M 0.058(4) 0.068(4) 0.036(4) 0.010(3) 0.010(3) 0.017(3)
C21 0.061(4) 0.037(3) 0.038(3) 0.005(2) 0.001(3) -0.012(3)
C02O 0.049(3) 0.037(3) 0.033(3) 0.006(2) 0.007(2) 0.000(2)
C21' 0.052(4) 0.071(5) 0.033(3) -0.007(3) 0.009(3) -0.019(3)
C02Q 0.039(3) 0.045(3) 0.029(3) -0.003(2) 0.005(2) -0.005(2)
O02R 0.124(7) 0.111(7) 0.094(6) -0.028(5) 0.020(5) 0.030(5)
C12 0.043(3) 0.033(3) 0.077(5) -0.015(3) 0.002(3) 0.002(3)
C02T 0.054(4) 0.042(3) 0.051(4) 0.006(3) 0.005(3) 0.006(3)
C02U 0.071(5) 0.099(7) 0.048(4) 0.027(4) 0.028(4) 0.031(5)
O02V 0.196(12) 0.155(10) 0.084(6) -0.003(6) 0.010(7) -0.037(9)
O02W 0.118(7) 0.222(13) 0.070(5) 0.023(6) 0.017(5) 0.091(8)
O02X 0.252(19) 0.165(14) 0.187(15) -0.042(12) 0.046(13) 0.014(12)
O0AA 0.055(3) 0.052(3) 0.089(4) -0.011(3) -0.008(3) 0.004(2)
O1AA 0.108(11) 0.154(14) 0.72(6) -0.04(2) 0.05(2) 0.022(10)

loop_
_atom_type_symbol
_atom_type_description
_atom_type_scat_dispersion_real
_atom_type_scat_dispersion_imag
_atom_type_scat_source
C C 0.0181 0.0091 'International Tables Vol C Tables 4.2.6.8 and 6.1.1.4'
H H 0.0000 0.0000 'International Tables Vol C Tables 4.2.6.8 and 6.1.1.4'
N N 0.0311 0.0180 'International Tables Vol C Tables 4.2.6.8 and 6.1.1.4'
O O 0.0492 0.0322 'International Tables Vol C Tables 4.2.6.8 and 6.1.1.4'

loop_
_geom_angle_atom_site_label_1
_geom_angle_atom_site_label_2
_geom_angle_atom_site_label_3
_geom_angle
C01G O001 C017 116.1(4)
N1' O6 C21' 109.0(4)
C3' O4 C17' 116.0(4)
C012 O006 H006 109.5
N00E O007 C02U 109.6(5)
C3 O1 C17 114.2(4)
C029 O009 C01H 114.0(4)
O6 N1' C2' 123.4(4)
O6 N1' C13' 122.1(4)
C2' N1' C13' 113.5(4)
C20' N4' C5' 109.1(4)
C00G N00C C01S 109.0(5)
C14' O3 H3 109.5
O007 N00E C00O 122.7(4)
O007 N00E C00V 123.0(4)
C00O N00E C00V 112.8(5)
N00C C00G C00Q 122.2(5)
N00C C00G C010 114.4(5)
C00Q C00G C010 123.3(4)
C22 N4 C5 116.2(5)
C22 N4 C21 120.1(5)
C21 N4 C5 123.6(5)
C02M N00I C02I 117.3(6)
C02M N00I C02T 116.9(6)
C02T N00I C02I 125.6(5)
O5 C2' N1' 123.0(5)
O5 C2' C7' 130.1(5)
N1' C2' C7' 106.9(4)
N4' C20' C19' 121.7(5)
N4' C20' C15' 114.2(5)
C19' C20' C15' 124.1(5)
C2 N1 C13 106.3(5)
C01F N00N C013 106.0(5)
O002 C00O N00E 123.6(5)
O002 C00O C01L 129.6(5)
N00E C00O C01L 106.8(4)
C20' C19' C18' 116.4(5)
C18 C19' C20' 119.3(5)
C18 C19' C18' 124.2(5)
C00G C00Q C02F 116.4(5)
C00X C00Q C00G 119.7(5)
C00X C00Q C02F 123.9(5)
C19' C18 H18 116.9
C19' C18 C19 126.2(5)
C19 C18 H18 116.9
C18 C19 H19 117.5
C20 C19 C18 125.0(5)
C20 C19 H19 117.5
C01I C00V N00E 127.3(5)
C01I C00V C01K 124.7(5)
C01K C00V N00E 108.0(4)
C00X C00W H00W 117.0
C014 C00W H00W 117.0
C014 C00W C00X 126.0(5)
C00Q C00X C00W 125.8(5)
C00Q C00X H00X 117.1
C00W C00X H00X 117.1
C19 C20 C7 124.3(5)
C19 C20 C15 125.7(5)
C7 C20 C15 109.5(4)
O4 C3' H3' 105.9
O4 C3' C7' 108.3(4)
O4 C3' C14' 111.1(4)
C7' C3' H3' 105.9
C14' C3' H3' 105.9
C14' C3' C7' 118.8(4)
C00G C010 H010 110.9
C00G C010 C012 111.7(4)
C00G C010 C018 101.5(4)
C012 C010 H010 110.9
C018 C010 H010 110.9
C018 C010 C012 110.5(4)
C20' C15' H15' 111.1
C20' C15' C16' 100.9(4)
C20' C15' C14' 111.9(4)
C16' C15' H15' 111.1
C16' C15' C14' 110.3(4)
C14' C15' H15' 111.1
O006 C012 C010 105.8(4)
O006 C012 H012 109.8
O006 C012 C01G 109.7(4)
C010 C012 H012 109.8
C01G C012 C010 111.9(4)
C01G C012 H012 109.8
C01C C013 N00N 112.2(5)
C01C C013 C02K 122.4(6)
C02K C013 N00N 125.4(5)
C00W C014 C01O 125.9(5)
C00W C014 C023 123.7(5)
C01O C014 C023 110.0(4)
C016 C015 H015 120.5
C016 C015 C01K 119.0(5)
C01K C015 H015 120.5
C015 C016 H016 119.1
C01Z C016 C015 121.8(5)
C01Z C016 H016 119.1
O001 C017 H01A 108.6
O001 C017 H01B 108.6
O001 C017 C018 114.8(4)
H01A C017 H01B 107.5
C018 C017 H01A 108.6
C018 C017 H01B 108.6
C010 C018 H018 108.1
C017 C018 C010 114.5(4)
C017 C018 H018 108.1
C017 C018 C01S 116.0(4)
C01S C018 C010 101.7(4)
C01S C018 H018 108.1
N1 C2 C7 113.9(5)
N1 C2 C3 124.2(5)
C3 C2 C7 121.7(5)
H01C C01A H01D 107.2
C01L C01A H01C 107.9
C01L C01A H01D 107.9
C01S C01A H01C 107.9
C01S C01A H01D 107.9
C01S C01A C01L 117.8(4)
C3' C7' C2' 112.5(4)
C8' C7' C2' 101.3(4)
C8' C7' C3' 108.3(4)
C8' C7' C6' 107.7(4)
C6' C7' C2' 112.6(4)
C6' C7' C3' 113.5(4)
C013 C01C C023 108.1(5)
C013 C01C C02O 120.6(6)
C02O C01C C023 131.1(5)
C15' C16' H16' 108.2
C15' C16' C5' 102.0(4)
C5' C16' H16' 108.2
C17' C16' C15' 113.5(5)
C17' C16' H16' 108.2
C17' C16' C5' 116.4(5)
N4' C5' C16' 105.5(4)
N4' C5' H5' 108.8
N4' C5' C6' 110.5(4)
C16' C5' H5' 108.8
C16' C5' C6' 114.3(4)
C6' C5' H5' 108.8
N00N C01F C01H 125.2(5)
N00N C01F C023 115.8(5)
C01H C01F C023 118.7(5)
O001 C01G C012 111.3(4)
O001 C01G H01G 105.8
O001 C01G C01L 109.4(4)
C012 C01G H01G 105.8
C012 C01G C01L 117.8(4)
C01L C01G H01G 105.8
O009 C01H C01F 109.3(5)
O009 C01H H01H 109.7
O009 C01H C02C 111.5(5)
C01F C01H H01H 109.7
C01F C01H C02C 106.9(5)
C02C C01H H01H 109.7
C00V C01I H01I 122.0
C00V C01I C01Z 116.0(5)
C01Z C01I H01I 122.0
C10 C9 H9 120.8
C8 C9 H9 120.8
C8 C9 C10 118.3(5)
C00V C01K C01L 109.9(4)
C015 C01K C00V 117.9(5)
C015 C01K C01L 132.0(5)
C00O C01L C01A 111.6(4)
C00O C01L C01G 113.6(4)
C01G C01L C01A 112.6(4)
C01K C01L C00O 101.4(4)
C01K C01L C01A 105.2(4)
C01K C01L C01G 111.6(4)
C13' C8' C7' 110.1(4)
C9' C8' C7' 131.8(5)
C9' C8' C13' 118.1(5)
C9 C10 H10 119.5
C11 C10 C9 121.0(6)
C11 C10 H10 119.5
C014 C01O H01O 109.7
C014 C01O C02C 106.6(5)
C014 C01O C02Q 111.9(5)
C02C C01O H01O 109.7
C02C C01O C02Q 109.1(4)
C02Q C01O H01O 109.7
C20 C7 C2 107.8(4)
C20 C7 C6 109.7(4)
C2 C7 C6 109.9(4)
C8 C7 C20 119.2(4)
C8 C7 C2 99.9(4)
C8 C7 C6 109.7(4)
C12' C11' H11' 119.8
C12' C11' C10' 120.4(6)
C10' C11' H11' 119.8
N4 C5 H5 106.2
N4 C5 C16 113.4(5)
N4 C5 C6 110.1(5)
C16 C5 H5 106.2
C16 C5 C6 114.2(5)
C6 C5 H5 106.2
N00C C01S C018 105.4(4)
N00C C01S C01A 110.4(4)
N00C C01S H01S 108.8
C018 C01S H01S 108.8
C01A C01S C018 114.3(4)
C01A C01S H01S 108.8
O4 C17' C16' 114.9(5)
O4 C17' H17A 108.5
O4 C17' H17B 108.5
C16' C17' H17A 108.5
C16' C17' H17B 108.5
H17A C17' H17B 107.5
C11' C12' H12' 121.4
C11' C12' C13' 117.2(6)
C13' C12' H12' 121.4
C8' C13' N1' 108.0(4)
C12' C13' N1' 128.2(6)
C12' C13' C8' 123.8(5)
C9 C8 C7 132.0(5)
C13 C8 C9 119.9(5)
C13 C8 C7 107.9(5)
C7' C6' H6'A 107.9
C7' C6' H6'B 107.9
C5' C6' C7' 117.7(4)
C5' C6' H6'A 107.9
C5' C6' H6'B 107.9
H6'A C6' H6'B 107.2
C8 C13 N1 111.7(5)
C8 C13 C12 122.6(6)
C12 C13 N1 125.7(6)
C016 C01Z C01I 120.6(5)
C016 C01Z H01Z 119.7
C01I C01Z H01Z 119.7
O3 C14' C3' 104.6(4)
O3 C14' C15' 109.7(4)
O3 C14' H14' 110.1
C3' C14' C15' 112.0(4)
C3' C14' H14' 110.1
C15' C14' H14' 110.1
C5 C16 H16 107.1
C5 C16 C15 115.7(5)
C17 C16 C5 109.7(4)
C17 C16 H16 107.1
C17 C16 C15 109.7(5)
C15 C16 H16 107.1
C02J C022 H022 119.2
C02J C022 C02K 121.5(6)
C02K C022 H022 119.2
C014 C023 C01F 105.0(4)
C014 C023 C02L 109.5(5)
C01C C023 C014 116.8(4)
C01C C023 C01F 97.9(4)
C01C C023 C02L 111.8(4)
C01F C023 C02L 115.4(4)
O2 C22 N4 124.8(6)
O2 C22 H22 117.6
N4 C22 H22 117.6
O1 C17 C16 112.5(5)
O1 C17 H17C 109.1
O1 C17 H17D 109.1
C16 C17 H17C 109.1
C16 C17 H17D 109.1
H17C C17 H17D 107.8
C8' C9' H9' 120.6
C8' C9' C10' 118.9(6)
C10' C9' H9' 120.6
C19' C18' H18A 109.5
C19' C18' H18B 109.5
C19' C18' H18C 109.5
H18A C18' H18B 109.5
H18A C18' H18C 109.5
H18B C18' H18C 109.5
O009 C029 H02A 108.8
O009 C029 H02B 108.8
O009 C029 C02Q 114.0(5)
H02A C029 H02B 107.7
C02Q C029 H02A 108.8
C02Q C029 H02B 108.8
C11' C10' C9' 121.6(6)
C11' C10' H10' 119.2
C9' C10' H10' 119.2
C7 C6 H6A 108.3
C7 C6 H6B 108.3
C5 C6 C7 116.0(4)
C5 C6 H6A 108.3
C5 C6 H6B 108.3
H6A C6 H6B 107.4
C01H C02C C01O 108.3(5)
C01H C02C H02C 110.0
C01H C02C H02D 110.0
C01O C02C H02C 110.0
C01O C02C H02D 110.0
H02C C02C H02D 108.4
H14A C14 H14B 108.4
C3 C14 H14A 110.1
C3 C14 H14B 110.1
C15 C14 H14A 110.1
C15 C14 H14B 110.1
C15 C14 C3 107.9(5)
O1 C3 C2 109.3(5)
O1 C3 C14 110.9(5)
O1 C3 H3A 109.9
C2 C3 C14 107.0(5)
C2 C3 H3A 109.9
C14 C3 H3A 109.9
C00Q C02F H02E 109.5
C00Q C02F H02F 109.5
C00Q C02F H02G 109.5
H02E C02F H02F 109.5
H02E C02F H02G 109.5
H02F C02F H02G 109.5
C10 C11 H11 119.6
C12 C11 C10 120.7(6)
C12 C11 H11 119.6
C20 C15 C16 113.4(4)
C20 C15 C14 106.8(5)
C20 C15 H15 109.2
C16 C15 H15 109.2
C14 C15 C16 109.1(4)
C14 C15 H15 109.2
N00I C02I H02I 106.5
N00I C02I C02L 111.5(5)
N00I C02I C02Q 112.1(5)
C02L C02I H02I 106.5
C02Q C02I H02I 106.5
C02Q C02I C02L 113.3(5)
C022 C02J H02J 119.7
C022 C02J C02O 120.6(6)
C02O C02J H02J 119.7
C013 C02K C022 116.7(6)
C013 C02K H02K 121.7
C022 C02K H02K 121.7
C023 C02L H02H 108.6
C023 C02L H02L 108.6
C02I C02L C023 114.5(5)
C02I C02L H02H 108.6
C02I C02L H02L 108.6
H02H C02L H02L 107.6
N00I C02M H02M 117.1
O00S C02M N00I 125.8(8)
O00S C02M H02M 117.1
N4 C21 H21A 109.5
N4 C21 H21B 109.5
N4 C21 H21C 109.5
H21A C21 H21B 109.5
H21A C21 H21C 109.5
H21B C21 H21C 109.5
C01C C02O C02J 118.2(6)
C01C C02O H02O 120.9
C02J C02O H02O 120.9
O6 C21' H21D 109.5
O6 C21' H21E 109.5
O6 C21' H21F 109.5
H21D C21' H21E 109.5
H21D C21' H21F 109.5
H21E C21' H21F 109.5
C01O C02Q H02Q 107.4
C029 C02Q C01O 109.4(5)
C029 C02Q C02I 111.7(5)
C029 C02Q H02Q 107.4
C02I C02Q C01O 113.3(5)
C02I C02Q H02Q 107.4
C13 C12 H12 121.3
C11 C12 C13 117.5(6)
C11 C12 H12 121.3
N00I C02T H02N 109.5
N00I C02T H02P 109.5
N00I C02T H02R 109.5
H02N C02T H02P 109.5
H02N C02T H02R 109.5
H02P C02T H02R 109.5
O007 C02U H02S 109.5
O007 C02U H02T 109.5
O007 C02U H02U 109.5
H02S C02U H02T 109.5
H02S C02U H02U 109.5
H02T C02U H02U 109.5

loop_
_geom_bond_atom_site_label_1
_geom_bond_atom_site_label_2
_geom_bond_distance
_geom_bond_site_symmetry_2
O001 C017 1.440(6) .
O001 C01G 1.417(6) .
O002 C00O 1.222(6) .
O6 N1' 1.376(6) .
O6 C21' 1.429(9) .
O5 C2' 1.225(6) .
O4 C3' 1.425(6) .
O4 C17' 1.430(7) .
O006 H006 0.8200 .
O006 C012 1.421(7) .
O007 N00E 1.373(6) .
O007 C02U 1.422(9) .
O1 C17 1.431(7) .
O1 C3 1.428(7) .
O009 C01H 1.440(7) .
O009 C029 1.424(8) .
N1' C2' 1.376(7) .
N1' C13' 1.406(7) .
N4' C20' 1.279(7) .
N4' C5' 1.473(7) .
N00C C00G 1.275(7) .
N00C C01S 1.482(7) .
O3 H3 0.8200 .
O3 C14' 1.423(7) .
N00E C00O 1.377(7) .
N00E C00V 1.404(7) .
O2 C22 1.231(8) .
C00G C00Q 1.482(7) .
C00G C010 1.512(8) .
N4 C5 1.472(7) .
N4 C22 1.352(8) .
N4 C21 1.459(8) .
N00I C02I 1.504(9) .
N00I C02M 1.338(9) .
N00I C02T 1.442(9) .
C2' C7' 1.549(7) .
C20' C19' 1.470(7) .
C20' C15' 1.533(7) .
N1 C2 1.305(8) .
N1 C13 1.453(9) .
N00N C013 1.428(8) .
N00N C01F 1.278(8) .
C00O C01L 1.545(7) .
C19' C18 1.361(8) .
C19' C18' 1.497(8) .
C00Q C00X 1.337(8) .
C00Q C02F 1.503(8) .
C18 H18 0.9300 .
C18 C19 1.443(7) .
O00S C02M 1.216(10) .
C19 H19 0.9300 .
C19 C20 1.340(8) .
C00V C01I 1.381(8) .
C00V C01K 1.395(8) .
C00W H00W 0.9300 .
C00W C00X 1.469(7) .
C00W C014 1.330(8) .
C00X H00X 0.9300 .
C20 C7 1.515(7) .
C20 C15 1.519(8) .
C3' H3' 0.9800 .
C3' C7' 1.549(8) .
C3' C14' 1.533(7) .
C010 H010 0.9800 .
C010 C012 1.554(6) .
C010 C018 1.537(7) .
C15' H15' 0.9800 .
C15' C16' 1.535(7) .
C15' C14' 1.557(7) .
C012 H012 0.9800 .
C012 C01G 1.552(7) .
C013 C01C 1.371(8) .
C013 C02K 1.391(9) .
C014 C01O 1.522(8) .
C014 C023 1.524(7) .
C015 H015 0.9300 .
C015 C016 1.390(8) .
C015 C01K 1.392(7) .
C016 H016 0.9300 .
C016 C01Z 1.388(9) .
C017 H01A 0.9700 .
C017 H01B 0.9700 .
C017 C018 1.526(8) .
C018 H018 0.9800 .
C018 C01S 1.535(8) .
C2 C7 1.534(7) .
C2 C3 1.490(8) .
C01A H01C 0.9700 .
C01A H01D 0.9700 .
C01A C01L 1.573(6) .
C01A C01S 1.532(7) .
C7' C8' 1.535(7) .
C7' C6' 1.546(7) .
C01C C023 1.513(8) .
C01C C02O 1.388(8) .
C16' H16' 0.9800 .
C16' C5' 1.540(8) .
C16' C17' 1.523(8) .
C5' H5' 0.9800 .
C5' C6' 1.540(7) .
C01F C01H 1.512(8) .
C01F C023 1.533(7) .
C01G H01G 0.9800 .
C01G C01L 1.554(7) .
C01H H01H 0.9800 .
C01H C02C 1.527(8) .
C01I H01I 0.9300 .
C01I C01Z 1.408(9) .
C9 H9 0.9300 .
C9 C10 1.394(9) .
C9 C8 1.384(9) .
C01K C01L 1.517(6) .
C8' C13' 1.388(8) .
C8' C9' 1.376(8) .
C10 H10 0.9300 .
C10 C11 1.387(10) .
C01O H01O 0.9800 .
C01O C02C 1.553(8) .
C01O C02Q 1.576(8) .
C7 C8 1.507(8) .
C7 C6 1.566(8) .
C11' H11' 0.9300 .
C11' C12' 1.374(10) .
C11' C10' 1.382(11) .
C5 H5 0.9800 .
C5 C16 1.535(8) .
C5 C6 1.540(8) .
C01S H01S 0.9800 .
C17' H17A 0.9700 .
C17' H17B 0.9700 .
C12' H12' 0.9300 .
C12' C13' 1.382(7) .
C8 C13 1.377(8) .
C6' H6'A 0.9700 .
C6' H6'B 0.9700 .
C13 C12 1.387(9) .
C01Z H01Z 0.9300 .
C14' H14' 0.9800 .
C16 H16 0.9800 .
C16 C17 1.520(8) .
C16 C15 1.563(8) .
C022 H022 0.9300 .
C022 C02J 1.386(9) .
C022 C02K 1.394(9) .
C023 C02L 1.560(7) .
C22 H22 0.9300 .
C17 H17C 0.9700 .
C17 H17D 0.9700 .
C9' H9' 0.9300 .
C9' C10' 1.396(8) .
C18' H18A 0.9600 .
C18' H18B 0.9600 .
C18' H18C 0.9600 .
C029 H02A 0.9700 .
C029 H02B 0.9700 .
C029 C02Q 1.520(9) .
C10' H10' 0.9300 .
C6 H6A 0.9700 .
C6 H6B 0.9700 .
C02C H02C 0.9700 .
C02C H02D 0.9700 .
C14 H14A 0.9700 .
C14 H14B 0.9700 .
C14 C3 1.547(8) .
C14 C15 1.542(8) .
C3 H3A 0.9800 .
C02F H02E 0.9600 .
C02F H02F 0.9600 .
C02F H02G 0.9600 .
C11 H11 0.9300 .
C11 C12 1.383(11) .
C15 H15 0.9800 .
C02I H02I 0.9800 .
C02I C02L 1.527(9) .
C02I C02Q 1.527(8) .
C02J H02J 0.9300 .
C02J C02O 1.392(9) .
C02K H02K 0.9300 .
C02L H02H 0.9700 .
C02L H02L 0.9700 .
C02M H02M 0.9300 .
C21 H21A 0.9600 .
C21 H21B 0.9600 .
C21 H21C 0.9600 .
C02O H02O 0.9300 .
C21' H21D 0.9600 .
C21' H21E 0.9600 .
C21' H21F 0.9600 .
C02Q H02Q 0.9800 .
C12 H12 0.9300 .
C02T H02N 0.9600 .
C02T H02P 0.9600 .
C02T H02R 0.9600 .
C02U H02S 0.9600 .
C02U H02T 0.9600 .
C02U H02U 0.9600 .
O0AA O1AA 1.74(3) 2_656

loop_
_geom_torsion_atom_site_label_1
_geom_torsion_atom_site_label_2
_geom_torsion_atom_site_label_3
_geom_torsion_atom_site_label_4
_geom_torsion
O001 C017 C018 C010 -50.0(6)
O001 C017 C018 C01S 68.1(6)
O001 C01G C01L C00O 175.8(4)
O001 C01G C01L C01A 47.7(5)
O001 C01G C01L C01K -70.4(5)
O002 C00O C01L C01A 77.3(6)
O002 C00O C01L C01G -51.3(7)
O002 C00O C01L C01K -171.2(5)
O6 N1' C2' O5 6.0(8)
O6 N1' C2' C7' -173.7(4)
O6 N1' C13' C8' 173.7(5)
O6 N1' C13' C12' -6.5(9)
O5 C2' C7' C3' -61.3(7)
O5 C2' C7' C8' -176.8(5)
O5 C2' C7' C6' 68.4(7)
O4 C3' C7' C2' 176.7(4)
O4 C3' C7' C8' -72.1(5)
O4 C3' C7' C6' 47.4(5)
O4 C3' C14' O3 57.4(5)
O4 C3' C14' C15' -61.4(6)
O006 C012 C01G O001 56.2(5)
O006 C012 C01G C01L -176.4(4)
O007 N00E C00O O002 5.5(8)
O007 N00E C00O C01L -175.9(4)
O007 N00E C00V C01I -11.0(8)
O007 N00E C00V C01K 170.5(5)
O009 C01H C02C C01O -61.8(6)
O009 C029 C02Q C01O -55.2(6)
O009 C029 C02Q C02I 71.0(7)
N1' C2' C7' C3' 118.4(4)
N1' C2' C7' C8' 2.9(5)
N1' C2' C7' C6' -111.9(5)
N4' C20' C19' C18 168.1(5)
N4' C20' C19' C18' -11.3(7)
N4' C20' C15' C16' -15.9(5)
N4' C20' C15' C14' 101.3(5)
N4' C5' C6' C7' 68.8(6)
N00C C00G C00Q C00X 166.0(5)
N00C C00G C00Q C02F -12.5(7)
N00C C00G C010 C012 101.1(5)
N00C C00G C010 C018 -16.6(5)
N00E C00O C01L C01A -101.3(5)
N00E C00O C01L C01G 130.1(4)
N00E C00O C01L C01K 10.3(5)
N00E C00V C01I C01Z -179.9(5)
N00E C00V C01K C015 179.8(5)
N00E C00V C01K C01L 3.2(6)
C00G N00C C01S C018 18.3(5)
C00G N00C C01S C01A -105.6(5)
C00G C00Q C00X C00W 177.5(5)
C00G C010 C012 O006 147.3(4)
C00G C010 C012 C01G -93.3(5)
C00G C010 C018 C017 151.3(4)
C00G C010 C018 C01S 25.4(5)
N4 C5 C16 C17 148.5(5)
N4 C5 C16 C15 -86.8(6)
N4 C5 C6 C7 104.2(5)
N00I C02I C02L C023 92.4(6)
N00I C02I C02Q C01O -77.0(6)
N00I C02I C02Q C029 159.0(5)
C2' N1' C13' C8' 4.6(6)
C2' N1' C13' C12' -175.7(6)
C2' C7' C8' C13' -0.3(6)
C2' C7' C8' C9' 179.7(6)
C2' C7' C6' C5' -86.7(6)
C20' N4' C5' C16' 19.4(5)
C20' N4' C5' C6' -104.6(5)
C20' C19' C18 C19 -172.5(5)
C20' C15' C16' C5' 25.4(5)
C20' C15' C16' C17' 151.5(5)
C20' C15' C14' O3 152.7(4)
C20' C15' C14' C3' -91.6(5)
N1 C2 C7 C20 -129.7(5)
N1 C2 C7 C8 -4.6(6)
N1 C2 C7 C6 110.7(6)
N1 C2 C3 O1 -112.0(6)
N1 C2 C3 C14 127.8(6)
N1 C13 C12 C11 -178.1(6)
N00N C013 C01C C023 -1.2(6)
N00N C013 C01C C02O -177.6(5)
N00N C013 C02K C022 178.8(6)
N00N C01F C01H O009 -120.5(6)
N00N C01F C01H C02C 118.7(6)
N00N C01F C023 C014 -119.8(5)
N00N C01F C023 C01C 0.8(6)
N00N C01F C023 C02L 119.5(6)
C00O N00E C00V C01I -177.4(5)
C00O N00E C00V C01K 4.1(6)
C19' C20' C15' C16' 163.8(5)
C19' C20' C15' C14' -79.0(6)
C19' C18 C19 C20 172.8(5)
C00Q C00G C010 C012 -76.1(6)
C00Q C00G C010 C018 166.1(5)
C18 C19 C20 C7 -172.9(5)
C18 C19 C20 C15 -2.6(9)
C19 C20 C7 C2 118.4(6)
C19 C20 C7 C8 5.7(8)
C19 C20 C7 C6 -121.9(6)
C19 C20 C15 C16 137.3(5)
C19 C20 C15 C14 -102.5(6)
C00V N00E C00O O002 172.0(5)
C00V N00E C00O C01L -9.4(6)
C00V C01I C01Z C016 0.6(8)
C00V C01K C01L C00O -8.2(5)
C00V C01K C01L C01A 108.1(5)
C00V C01K C01L C01G -129.5(4)
C00W C014 C01O C02C -104.1(6)
C00W C014 C01O C02Q 136.7(5)
C00W C014 C023 C01C 7.0(8)
C00W C014 C023 C01F 114.2(6)
C00W C014 C023 C02L -121.3(6)
C00X C00W C014 C01O -9.8(9)
C00X C00W C014 C023 178.3(5)
C20 C7 C8 C9 -62.4(8)
C20 C7 C8 C13 122.7(5)
C20 C7 C6 C5 -27.5(6)
C3' O4 C17' C16' 10.8(7)
C3' C7' C8' C13' -118.8(5)
C3' C7' C8' C9' 61.2(8)
C3' C7' C6' C5' 42.5(6)
C010 C00G C00Q C00X -17.0(7)
C010 C00G C00Q C02F 164.5(5)
C010 C012 C01G O001 -60.9(6)
C010 C012 C01G C01L 66.5(6)
C010 C018 C01S N00C -27.1(5)
C010 C018 C01S C01A 94.3(5)
C15' C20' C19' C18 -11.5(7)
C15' C20' C19' C18' 169.0(5)
C15' C16' C5' N4' -28.0(5)
C15' C16' C5' C6' 93.6(5)
C15' C16' C17' O4 -52.3(7)
C012 C010 C018 C017 32.7(6)
C012 C010 C018 C01S -93.2(5)
C012 C01G C01L C00O 47.4(6)
C012 C01G C01L C01A -80.7(5)
C012 C01G C01L C01K 161.3(4)
C013 N00N C01F C01H -174.8(5)
C013 N00N C01F C023 -1.5(7)
C013 C01C C023 C014 111.5(5)
C013 C01C C023 C01F 0.3(5)
C013 C01C C023 C02L -121.2(5)
C013 C01C C02O C02J -2.1(9)
C014 C00W C00X C00Q 165.9(5)
C014 C01O C02C C01H -67.0(5)
C014 C01O C02Q C029 118.3(5)
C014 C01O C02Q C02I -7.0(7)
C014 C023 C02L C02I -21.4(7)
C015 C016 C01Z C01I 0.6(8)
C015 C01K C01L C00O 175.8(5)
C015 C01K C01L C01A -67.8(7)
C015 C01K C01L C01G 54.5(7)
C016 C015 C01K C00V 0.0(7)
C016 C015 C01K C01L 175.7(5)
C017 O001 C01G C012 46.2(6)
C017 O001 C01G C01L -85.7(5)
C017 C018 C01S N00C -152.0(4)
C017 C018 C01S C01A -30.6(6)
C018 C010 C012 O006 -100.5(5)
C018 C010 C012 C01G 18.9(6)
C2 N1 C13 C8 2.6(7)
C2 N1 C13 C12 179.9(6)
C2 C7 C8 C9 -179.3(5)
C2 C7 C8 C13 5.8(5)
C2 C7 C6 C5 90.9(6)
C7' C3' C14' O3 -176.1(4)
C7' C3' C14' C15' 65.2(6)
C7' C8' C13' N1' -2.4(6)
C7' C8' C13' C12' 177.9(6)
C7' C8' C9' C10' -178.3(6)
C01C C013 C02K C022 0.5(9)
C01C C023 C02L C02I -152.5(5)
C16' C15' C14' O3 -95.8(5)
C16' C15' C14' C3' 19.9(6)
C16' C5' C6' C7' -50.0(6)
C5' N4' C20' C19' 178.3(4)
C5' N4' C20' C15' -2.0(6)
C5' C16' C17' O4 65.8(6)
C01F N00N C013 C01C 1.6(7)
C01F N00N C013 C02K -176.9(6)
C01F C01H C02C C01O 57.5(6)
C01F C023 C02L C02I 96.8(6)
C01G O001 C017 C018 7.8(6)
C01H O009 C029 C02Q 51.4(7)
C01H C01F C023 C014 54.0(6)
C01H C01F C023 C01C 174.6(5)
C01H C01F C023 C02L -66.6(6)
C01I C00V C01K C015 1.3(8)
C01I C00V C01K C01L -175.3(5)
C9 C10 C11 C12 -1.2(10)
C9 C8 C13 N1 178.8(5)
C9 C8 C13 C12 1.4(9)
C01K C00V C01I C01Z -1.6(8)
C01K C015 C016 C01Z -0.9(8)
C01L C01A C01S N00C 68.2(6)
C01L C01A C01S C018 -50.5(6)
C8' C7' C6' C5' 162.4(5)
C8' C9' C10' C11' 0.0(12)
C10 C9 C8 C7 -175.9(5)
C10 C9 C8 C13 -1.6(8)
C10 C11 C12 C13 1.0(10)
C01O C014 C023 C01C -165.9(5)
C01O C014 C023 C01F -58.8(5)
C01O C014 C023 C02L 65.7(6)
C7 C20 C15 C16 -51.1(6)
C7 C20 C15 C14 69.1(5)
C7 C2 C3 O1 73.2(6)
C7 C2 C3 C14 -47.0(7)
C7 C8 C13 N1 -5.6(6)
C7 C8 C13 C12 177.0(6)
C11' C12' C13' N1' -178.9(6)
C11' C12' C13' C8' 0.8(10)
C5 N4 C22 O2 -2.9(10)
C5 C16 C17 O1 70.4(6)
C5 C16 C15 C20 -2.5(7)
C5 C16 C15 C14 -121.4(5)
C01S N00C C00G C00Q 176.4(4)
C01S N00C C00G C010 -0.9(6)
C01S C01A C01L C00O -86.3(6)
C01S C01A C01L C01G 42.8(6)
C01S C01A C01L C01K 164.5(5)
C17' O4 C3' C7' -87.5(5)
C17' O4 C3' C14' 44.7(6)
C17' C16' C5' N4' -152.1(4)
C17' C16' C5' C6' -30.5(6)
C12' C11' C10' C9' -1.3(13)
C13' N1' C2' O5 175.0(5)
C13' N1' C2' C7' -4.7(6)
C13' C8' C9' C10' 1.7(10)
C8 C9 C10 C11 1.5(9)
C8 C7 C6 C5 -160.2(5)
C8 C13 C12 C11 -1.1(10)
C6' C7' C8' C13' 118.1(5)
C6' C7' C8' C9' -61.9(8)
C13 N1 C2 C7 1.6(7)
C13 N1 C2 C3 -173.6(5)
C14' C3' C7' C2' 48.9(6)
C14' C3' C7' C8' 160.0(4)
C14' C3' C7' C6' -80.4(6)
C14' C15' C16' C5' -93.1(5)
C14' C15' C16' C17' 33.0(6)
C16 C5 C6 C7 -24.7(7)
C022 C02J C02O C01C 1.8(9)
C023 C014 C01O C02C 68.7(5)
C023 C014 C01O C02Q -50.5(6)
C023 C01C C02O C02J -177.6(5)
C023 C01F C01H O009 66.2(6)
C023 C01F C01H C02C -54.5(6)
C22 N4 C5 C16 -153.8(5)
C22 N4 C5 C6 76.9(6)
C17 O1 C3 C2 -107.8(5)
C17 O1 C3 C14 9.9(7)
C17 C16 C15 C20 122.2(5)
C17 C16 C15 C14 3.3(6)
C9' C8' C13' N1' 177.7(5)
C9' C8' C13' C12' -2.1(9)
C18' C19' C18 C19 6.9(8)
C029 O009 C01H C01F -109.4(5)
C029 O009 C01H C02C 8.6(7)
C10' C11' C12' C13' 0.9(12)
C6 C7 C8 C9 65.2(7)
C6 C7 C8 C13 -109.7(5)
C6 C5 C16 C17 -84.4(6)
C6 C5 C16 C15 40.4(6)
C02C C01O C02Q C029 0.6(6)
C02C C01O C02Q C02I -124.7(5)
C3 O1 C17 C16 51.0(6)
C3 C2 C7 C20 45.6(7)
C3 C2 C7 C8 170.7(5)
C3 C2 C7 C6 -74.0(6)
C3 C14 C15 C20 -70.0(6)
C3 C14 C15 C16 52.9(6)
C02F C00Q C00X C00W -4.1(8)
C15 C20 C7 C2 -53.3(6)
C15 C20 C7 C8 -166.0(5)
C15 C20 C7 C6 66.4(6)
C15 C16 C17 O1 -57.7(6)
C15 C14 C3 O1 -63.1(6)
C15 C14 C3 C2 56.0(6)
C02I N00I C02M O00S -3.0(11)
C02J C022 C02K C013 -0.8(10)
C02K C013 C01C C023 177.4(5)
C02K C013 C01C C02O 1.0(9)
C02K C022 C02J C02O -0.4(10)
C02L C02I C02Q C01O 50.4(7)
C02L C02I C02Q C029 -73.7(6)
C02M N00I C02I C02L 70.7(7)
C02M N00I C02I C02Q -161.1(6)
C21 N4 C5 C16 21.9(8)
C21 N4 C5 C6 -107.4(6)
C21 N4 C22 O2 -178.8(7)
C02O C01C C023 C014 -72.6(7)
C02O C01C C023 C01F 176.2(6)
C02O C01C C023 C02L 54.7(8)
C21' O6 N1' C2' -96.9(6)
C21' O6 N1' C13' 95.1(6)
C02Q C01O C02C C01H 54.1(6)
C02Q C02I C02L C023 -35.2(7)
C02T N00I C02I C02L -114.6(6)
C02T N00I C02I C02Q 13.7(8)
C02T N00I C02M O00S -178.2(7)
C02U O007 N00E C00O -89.3(7)
C02U O007 N00E C00V 105.6(7)
